data_2220949
loop_
_publ_author_name
'Khalaji, Aliakbar Dehno'
'Weil, Matthias'
'Gotoh, Kazuma'
'Ishida, Hiroyuki'

_publ_section_title
;
 4-Bromo-<i>N</i>-(3,4,5-trimethoxybenzylidene)aniline
;
_journal_coeditor_code WN2308
_journal_issue 2
_journal_name_full 'Acta Crystallographica Section E'
_journal_page_first o436
_journal_paper_doi 10.1107/S1600536809003432
_journal_volume 65
_journal_year 2009
_chemical_formula_iupac 'C16 H16 Br N O3'
_chemical_formula_moiety 'C16 H16 Br N O3'
_chemical_formula_sum 'C16 H16 Br N O3'
_chemical_formula_weight 350.21
_chemical_name_systematic
;
4-Bromo-<i>N</i>-(3,4,5-trimethoxybenzylidene)aniline
;
_space_group_IT_number 4
_symmetry_cell_setting monoclinic
_symmetry_space_group_name_Hall 'P 2yb'
_symmetry_space_group_name_H-M 'P 1 21 1'
_atom_sites_solution_hydrogens geom
_atom_sites_solution_primary direct
_atom_sites_solution_secondary difmap
_audit_creation_method SHELXL-97
_cell_angle_alpha 90.00
_cell_angle_beta 104.413(3)
_cell_angle_gamma 90.00
_cell_formula_units_Z 2
_cell_length_a 7.1951(4)
_cell_length_b 8.3722(5)
_cell_length_c 13.2882(8)
_cell_measurement_reflns_used 9957
_cell_measurement_temperature 296(2)
_cell_measurement_theta_max 28.975
_cell_measurement_theta_min 2.923
_cell_volume 775.27(8)
_computing_cell_refinement 'SAINT (Bruker, 2008)'
_computing_data_collection 'APEX2 (Bruker, 2008)'
_computing_data_reduction 'SAINT (Bruker, 2008)'
_computing_molecular_graphics 'ORTEP-3 (Farrugia, 1997)'
_computing_publication_material 'SHELXL97 (Sheldrick, 2008) and PLATON (Spek, 2003)'
_computing_structure_refinement 'SHELXL97 (Sheldrick, 2008)'
_computing_structure_solution 'SHELXS97 (Sheldrick, 2008)'
_diffrn_ambient_temperature 296(2)
_diffrn_measured_fraction_theta_full 0.994
_diffrn_measured_fraction_theta_max 0.994
_diffrn_measurement_device_type 'Bruker APEXII CCD'
_diffrn_measurement_method \w
_diffrn_radiation_monochromator graphite
_diffrn_radiation_source 'fine-focus sealed tube'
_diffrn_radiation_type MoK\a
_diffrn_radiation_wavelength 0.71073
_diffrn_reflns_av_R_equivalents 0.0229
_diffrn_reflns_av_sigmaI/netI 0.0284
_diffrn_reflns_limit_h_max 9
_diffrn_reflns_limit_h_min -9
_diffrn_reflns_limit_k_max 10
_diffrn_reflns_limit_k_min -10
_diffrn_reflns_limit_l_max 17
_diffrn_reflns_limit_l_min -17
_diffrn_reflns_number 18229
_diffrn_reflns_theta_full 28.00
_diffrn_reflns_theta_max 28.00
_diffrn_reflns_theta_min 2.90
_diffrn_standards_number 0
_exptl_absorpt_coefficient_mu 2.660
_exptl_absorpt_correction_T_max 0.671
_exptl_absorpt_correction_T_min 0.403
_exptl_absorpt_correction_type multi-scan
_exptl_absorpt_process_details '(<i>SADABS</i>; Bruker, 2006)'
_exptl_crystal_colour colourless
_exptl_crystal_density_diffrn 1.500
_exptl_crystal_density_method 'not measured'
_exptl_crystal_description block
_exptl_crystal_F_000 356
_exptl_crystal_size_max 0.40
_exptl_crystal_size_mid 0.30
_exptl_crystal_size_min 0.15
_refine_diff_density_max 0.304
_refine_diff_density_min -0.530
_refine_ls_abs_structure_details 'Flack (1983), 1511 Friedel pairs'
_refine_ls_abs_structure_Flack 0.012(6)
_refine_ls_extinction_method none
_refine_ls_goodness_of_fit_ref 1.092
_refine_ls_hydrogen_treatment constr
_refine_ls_matrix_type full
_refine_ls_number_parameters 193
_refine_ls_number_reflns 3497
_refine_ls_number_restraints 1
_refine_ls_restrained_S_all 1.092
_refine_ls_R_factor_all 0.0304
_refine_ls_R_factor_gt 0.0246
_refine_ls_shift/su_max 0.002
_refine_ls_shift/su_mean 0.000
_refine_ls_structure_factor_coef Fsqd
_refine_ls_weighting_details 'w=1/[\s^2^(Fo^2^)+(0.0339P)^2^+0.0173P] where P=(Fo^2^+2Fc^2^)/3'
_refine_ls_weighting_scheme calc
_refine_ls_wR_factor_gt 0.0630
_refine_ls_wR_factor_ref 0.0650
_reflns_number_gt 3064
_reflns_number_total 3497
_reflns_threshold_expression I>2\s(I)
_cod_data_source_file wn2308.cif
_cod_data_source_block I
_cod_original_sg_symbol_H-M 'P 21'
_cod_database_code 2220949
_cod_database_fobs_code 2220949

loop_
_symmetry_equiv_pos_as_xyz
'x, y, z'
'-x, y+1/2, -z'

loop_
_atom_site_type_symbol
_atom_site_label
_atom_site_fract_x
_atom_site_fract_y
_atom_site_fract_z
_atom_site_U_iso_or_equiv
_atom_site_adp_type
_atom_site_calc_flag
_atom_site_refinement_flags
_atom_site_occupancy
_atom_site_disorder_assembly
_atom_site_disorder_group
Br Br1 0.99402(3) 0.96811(5) 0.988948(16) 0.06694(9) Uani d . 1 . .
O O1 -0.26888(18) 0.4772(2) 0.36904(9) 0.0522(3) Uani d . 1 . .
O O2 -0.46171(19) 0.29368(19) 0.46988(11) 0.0498(3) Uani d . 1 . .
O O3 -0.3668(2) 0.2687(2) 0.67538(12) 0.0600(4) Uani d . 1 . .
N N1 0.2656(2) 0.6014(2) 0.79047(14) 0.0502(4) Uani d . 1 . .
C C1 0.7715(3) 0.8470(2) 0.92769(15) 0.0450(4) Uani d . 1 . .
C C2 0.6245(3) 0.8386(3) 0.97682(18) 0.0595(6) Uani d . 1 . .
H H2 0.6355 0.8891 1.0404 0.071 Uiso calc R 1 . .
C C3 0.4614(4) 0.7546(3) 0.9308(2) 0.0604(6) Uani d . 1 . .
H H3 0.3634 0.7458 0.9648 0.072 Uiso calc R 1 . .
C C4 0.4402(3) 0.6827(2) 0.83465(15) 0.0436(4) Uani d . 1 . .
C C5 0.5939(3) 0.6886(3) 0.78856(16) 0.0478(5) Uani d . 1 . .
H H5 0.5850 0.6368 0.7256 0.057 Uiso calc R 1 . .
C C6 0.7594(3) 0.7705(3) 0.83532(17) 0.0498(5) Uani d . 1 . .
H H6 0.8618 0.7736 0.8043 0.060 Uiso calc R 1 . .
C C7 0.2013(3) 0.6071(2) 0.69260(16) 0.0427(4) Uani d . 1 . .
H H7 0.2700 0.6651 0.6542 0.051 Uiso calc R 1 . .
C C8 0.0246(3) 0.5272(2) 0.63686(16) 0.0411(4) Uani d . 1 . .
C C9 -0.0833(3) 0.4364(2) 0.69019(15) 0.0432(5) Uani d . 1 . .
H H9 -0.0454 0.4266 0.7621 0.052 Uiso calc R 1 . .
C C10 -0.2484(3) 0.3611(2) 0.63335(16) 0.0430(4) Uani d . 1 . .
C C11 -0.3059(3) 0.3758(2) 0.52599(16) 0.0411(4) Uani d . 1 . .
C C12 -0.1991(2) 0.4695(3) 0.47377(12) 0.0403(3) Uani d . 1 . .
C C13 -0.0336(3) 0.5450(2) 0.53043(16) 0.0417(4) Uani d . 1 . .
H H13 0.0381 0.6078 0.4963 0.050 Uiso calc R 1 . .
C C14 -0.1666(4) 0.5679(4) 0.3108(2) 0.0785(8) Uani d . 1 . .
H H14A -0.1641 0.6779 0.3316 0.118 Uiso calc R 1 . .
H H14B -0.2287 0.5591 0.2382 0.118 Uiso calc R 1 . .
H H14C -0.0377 0.5284 0.3232 0.118 Uiso calc R 1 . .
C C15 -0.6378(3) 0.3769(4) 0.4588(2) 0.0673(7) Uani d . 1 . .
H H15A -0.6588 0.3972 0.5262 0.101 Uiso calc R 1 . .
H H15B -0.7412 0.3133 0.4189 0.101 Uiso calc R 1 . .
H H15C -0.6324 0.4765 0.4238 0.101 Uiso calc R 1 . .
C C16 -0.3111(5) 0.2366(4) 0.7828(2) 0.0761(8) Uani d . 1 . .
H H16A -0.1813 0.1983 0.8010 0.114 Uiso calc R 1 . .
H H16B -0.3944 0.1569 0.7997 0.114 Uiso calc R 1 . .
H H16C -0.3198 0.3327 0.8208 0.114 Uiso calc R 1 . .

loop_
_atom_site_aniso_label
_atom_site_aniso_U_11
_atom_site_aniso_U_22
_atom_site_aniso_U_33
_atom_site_aniso_U_12
_atom_site_aniso_U_13
_atom_site_aniso_U_23
Br1 0.05738(13) 0.06441(15) 0.06520(14) -0.01188(12) -0.01083(9) -0.00513(15)
O1 0.0556(7) 0.0567(8) 0.0431(6) -0.0113(9) 0.0100(5) -0.0013(9)
O2 0.0463(7) 0.0467(8) 0.0547(8) -0.0096(7) 0.0092(6) -0.0106(7)
O3 0.0588(9) 0.0704(10) 0.0506(9) -0.0236(7) 0.0135(7) 0.0033(7)
N1 0.0478(9) 0.0533(10) 0.0498(11) -0.0107(8) 0.0126(8) -0.0056(8)
C1 0.0423(9) 0.0395(11) 0.0456(11) -0.0019(8) -0.0036(8) -0.0007(8)
C2 0.0630(13) 0.0664(15) 0.0468(12) -0.0018(11) 0.0094(10) -0.0168(10)
C3 0.0582(13) 0.0769(18) 0.0500(14) -0.0086(11) 0.0208(11) -0.0114(10)
C4 0.0425(9) 0.0441(12) 0.0418(10) -0.0030(9) 0.0060(8) -0.0009(8)
C5 0.0463(10) 0.0538(14) 0.0400(11) -0.0014(10) 0.0044(8) -0.0099(9)
C6 0.0408(10) 0.0595(14) 0.0466(12) -0.0002(9) 0.0060(9) -0.0020(10)
C7 0.0376(9) 0.0393(10) 0.0504(12) -0.0019(8) 0.0095(8) -0.0013(8)
C8 0.0355(9) 0.0337(9) 0.0524(11) 0.0014(7) 0.0076(8) -0.0044(7)
C9 0.0418(9) 0.0433(13) 0.0442(9) -0.0024(7) 0.0101(7) -0.0026(7)
C10 0.0434(10) 0.0377(11) 0.0497(11) -0.0038(8) 0.0148(8) -0.0041(8)
C11 0.0378(9) 0.0345(10) 0.0503(11) -0.0006(8) 0.0097(8) -0.0080(8)
C12 0.0412(8) 0.0356(8) 0.0449(8) 0.0025(11) 0.0122(6) -0.0028(11)
C13 0.0397(9) 0.0371(10) 0.0502(11) -0.0020(7) 0.0148(8) -0.0011(8)
C14 0.0817(17) 0.102(2) 0.0505(14) -0.0239(16) 0.0142(13) 0.0169(14)
C15 0.0429(11) 0.0708(17) 0.0828(18) -0.0044(12) 0.0056(11) -0.0027(13)
C16 0.0790(17) 0.086(2) 0.0611(18) -0.0228(16) 0.0134(15) 0.0180(13)

loop_
_atom_type_symbol
_atom_type_description
_atom_type_scat_dispersion_real
_atom_type_scat_dispersion_imag
_atom_type_scat_source
C C 0.0033 0.0016 'International Tables Vol C Tables 4.2.6.8 and 6.1.1.4'
H H 0.0000 0.0000 'International Tables Vol C Tables 4.2.6.8 and 6.1.1.4'
N N 0.0061 0.0033 'International Tables Vol C Tables 4.2.6.8 and 6.1.1.4'
O O 0.0106 0.0060 'International Tables Vol C Tables 4.2.6.8 and 6.1.1.4'
Br Br -0.2901 2.4595 'International Tables Vol C Tables 4.2.6.8 and 6.1.1.4'

loop_
_geom_angle_atom_site_label_1
_geom_angle_atom_site_label_2
_geom_angle_atom_site_label_3
_geom_angle_site_symmetry_1
_geom_angle_site_symmetry_3
_geom_angle
_geom_angle_publ_flag
O1 C12 C11 . . 115.25(16) ?
O1 C12 C13 . . 125.52(17) ?
O1 C14 H14A . . 109.5 ?
O1 C14 H14B . . 109.5 ?
O1 C14 H14C . . 109.5 ?
O2 C11 C10 . . 120.65(17) ?
O2 C11 C12 . . 119.28(17) ?
O2 C15 H15A . . 109.5 ?
O2 C15 H15B . . 109.5 ?
O2 C15 H15C . . 109.5 ?
O3 C10 C9 . . 124.70(18) ?
O3 C10 C11 . . 114.39(17) ?
O3 C16 H16A . . 109.5 ?
O3 C16 H16B . . 109.5 ?
O3 C16 H16C . . 109.5 ?
N1 C7 C8 . . 123.41(18) ?
N1 C7 H7 . . 118.3 ?
C1 C2 H2 . . 120.4 ?
C1 C6 C5 . . 119.45(19) ?
C1 C6 H6 . . 120.3 ?
C2 C1 Br1 . . 119.30(15) ?
C2 C3 C4 . . 121.2(2) ?
C2 C3 H3 . . 119.4 ?
C3 C2 C1 . . 119.1(2) ?
C3 C2 H2 . . 120.4 ?
C3 C4 N1 . . 118.17(18) ?
C3 C4 C5 . . 118.22(19) ?
C4 C3 H3 . . 119.4 ?
C4 C5 H5 . . 119.7 ?
C5 C4 N1 . . 123.56(17) ?
C5 C6 H6 . . 120.3 ?
C6 C1 Br1 . . 119.56(16) ?
C6 C1 C2 . . 121.14(18) ?
C6 C5 C4 . . 120.69(19) ?
C6 C5 H5 . . 119.7 ?
C7 N1 C4 . . 117.70(17) ?
C8 C7 H7 . . 118.3 ?
C8 C9 H9 . . 120.7 ?
C8 C13 C12 . . 120.43(18) ?
C8 C13 H13 . . 119.8 ?
C9 C8 C7 . . 120.90(18) ?
C10 O3 C16 . . 118.18(19) ?
C10 C9 C8 . . 118.58(18) ?
C10 C9 H9 . . 120.7 ?
C10 C11 C12 . . 120.00(17) ?
C11 O2 C15 . . 113.49(18) ?
C11 C10 C9 . . 120.91(17) ?
C12 O1 C14 . . 118.41(17) ?
C13 C8 C9 . . 120.83(17) ?
C13 C8 C7 . . 118.27(17) ?
C13 C12 C11 . . 119.23(16) ?
C12 C13 H13 . . 119.8 ?
H14A C14 H14B . . 109.5 ?
H14A C14 H14C . . 109.5 ?
H14B C14 H14C . . 109.5 ?
H15A C15 H15B . . 109.5 ?
H15A C15 H15C . . 109.5 ?
H15B C15 H15C . . 109.5 ?
H16A C16 H16B . . 109.5 ?
H16A C16 H16C . . 109.5 ?
H16B C16 H16C . . 109.5 ?

loop_
_geom_bond_atom_site_label_1
_geom_bond_atom_site_label_2
_geom_bond_site_symmetry_2
_geom_bond_distance
_geom_bond_publ_flag
Br1 C1 . 1.8992(19) ?
O1 C12 . 1.358(2) ?
O1 C14 . 1.414(3) ?
O2 C11 . 1.367(2) ?
O2 C15 . 1.421(3) ?
O3 C16 . 1.409(3) ?
O3 C10 . 1.368(2) ?
C1 C2 . 1.376(3) ?
C1 C6 . 1.368(3) ?
C2 H2 . 0.9300 ?
C3 C2 . 1.375(3) ?
C3 H3 . 0.9300 ?
C4 N1 . 1.421(2) ?
C4 C3 . 1.386(3) ?
C4 C5 . 1.392(3) ?
C5 C6 . 1.380(3) ?
C5 H5 . 0.9300 ?
C6 H6 . 0.9300 ?
C7 N1 . 1.268(3) ?
C7 C8 . 1.464(3) ?
C7 H7 . 0.9300 ?
C8 C9 . 1.399(3) ?
C8 C13 . 1.379(3) ?
C9 H9 . 0.9300 ?
C10 C9 . 1.390(3) ?
C11 C10 . 1.388(3) ?
C12 C13 . 1.392(3) ?
C12 C11 . 1.397(3) ?
C13 H13 . 0.9300 ?
C14 H14A . 0.9600 ?
C14 H14B . 0.9600 ?
C14 H14C . 0.9600 ?
C15 H15A . 0.9600 ?
C15 H15B . 0.9600 ?
C15 H15C . 0.9600 ?
C16 H16A . 0.9600 ?
C16 H16B . 0.9600 ?
C16 H16C . 0.9600 ?

loop_
_geom_hbond_atom_site_label_D
_geom_hbond_atom_site_label_H
_geom_hbond_atom_site_label_A
_geom_hbond_site_symmetry_A
_geom_hbond_distance_DH
_geom_hbond_distance_HA
_geom_hbond_distance_DA
_geom_hbond_angle_DHA
_geom_hbond_publ_flag
C7 H7 O1 2_556 0.93 2.63 3.272(2) 127 y
C7 H7 O2 2_556 0.93 2.63 3.553(3) 172 y

loop_
_geom_torsion_atom_site_label_1
_geom_torsion_atom_site_label_2
_geom_torsion_atom_site_label_3
_geom_torsion_atom_site_label_4
_geom_torsion_site_symmetry_1
_geom_torsion_site_symmetry_2
_geom_torsion_site_symmetry_3
_geom_torsion_site_symmetry_4
_geom_torsion
_geom_torsion_publ_flag
Br1 C1 C2 C3 . . . . 178.2(2) ?
Br1 C1 C6 C5 . . . . -177.04(17) ?
O1 C12 C11 O2 . . . . 3.6(3) ?
O1 C12 C11 C10 . . . . -179.35(19) ?
O1 C12 C13 C8 . . . . -179.36(19) ?
O2 C11 C10 O3 . . . . -4.2(3) ?
O2 C11 C10 C9 . . . . 175.96(17) ?
O3 C10 C9 C8 . . . . 179.93(18) ?
N1 C4 C3 C2 . . . . -178.3(2) ?
N1 C4 C5 C6 . . . . 179.6(2) ?
N1 C7 C8 C13 . . . . 178.51(19) ?
N1 C7 C8 C9 . . . . -0.9(3) ?
C2 C1 C6 C5 . . . . 2.6(3) ?
C3 C4 N1 C7 . . . . 144.8(2) ?
C3 C4 C5 C6 . . . . -3.0(3) ?
C4 C3 C2 C1 . . . . -2.0(4) ?
C4 C5 C6 C1 . . . . -0.3(4) ?
C5 C4 C3 C2 . . . . 4.2(4) ?
C5 C4 N1 C7 . . . . -37.8(3) ?
C6 C1 C2 C3 . . . . -1.4(4) ?
C7 C8 C9 C10 . . . . -179.05(17) ?
C7 C8 C13 C12 . . . . 179.05(18) ?
C8 C7 N1 C4 . . . . 179.19(18) ?
C9 C10 O3 C16 . . . . -5.2(3) ?
C9 C8 C13 C12 . . . . -1.5(3) ?
C11 C10 O3 C16 . . . . 174.9(2) ?
C11 C12 C13 C8 . . . . 0.2(3) ?
C11 C10 C9 C8 . . . . -0.2(3) ?
C12 C11 C10 O3 . . . . 178.83(19) ?
C12 C11 C10 C9 . . . . -1.0(3) ?
C13 C8 C9 C10 . . . . 1.5(3) ?
C13 C12 C11 O2 . . . . -175.99(19) ?
C13 C12 C11 C10 . . . . 1.0(3) ?
C14 O1 C12 C11 . . . . -179.1(2) ?
C14 O1 C12 C13 . . . . 0.5(3) ?
C15 O2 C11 C10 . . . . 88.3(2) ?
C15 O2 C11 C12 . . . . -94.7(2) ?

loop_
_cod_related_entry_id
_cod_related_entry_database
_cod_related_entry_code
1 ChemSpider 3526068
